data_7047506
loop_
_publ_author_name
'Beh, Daniel W.'
'Piers, Warren E.'
'Del Rosal, Iker'
'Maron, Laurent'
'Gelfand, Benjamin S.'
'Gendy, Chris'
'Lin, Jian-Bin'

_publ_section_title
;
 Scandium alkyl and hydride complexes supported by a pentadentate diborate
 ligand: reactions with CO<sub>2</sub> and N<sub>2</sub>O.
;
_journal_issue 38
_journal_name_full 'Dalton transactions (Cambridge, England : 2003)'
_journal_page_first 13680
_journal_page_last 13688
_journal_paper_doi 10.1039/c8dt03313g
_journal_volume 47
_journal_year 2018
_chemical_formula_moiety 'C33 H32 B2 N9 O2 Sc'
_chemical_formula_sum 'C33 H32 B2 N9 O2 Sc'
_chemical_formula_weight 653.25
_space_group_crystal_system orthorhombic
_space_group_IT_number 19
_space_group_name_Hall 'P 2ac 2ab'
_space_group_name_H-M_alt 'P 21 21 21'
_symmetry_space_group_name_Hall 'P 2ac 2ab'
_symmetry_space_group_name_H-M 'P 21 21 21'
_atom_sites_solution_hydrogens geom
_audit_creation_method SHELXL-2014/6
_audit_update_record
;
2018-08-07 deposited with the CCDC.
2018-09-10 downloaded from the CCDC.
;
_cell_angle_alpha 90
_cell_angle_beta 90
_cell_angle_gamma 90
_cell_formula_units_Z 4
_cell_length_a 13.860(4)
_cell_length_b 14.896(5)
_cell_length_c 15.506(5)
_cell_measurement_reflns_used 525
_cell_measurement_temperature 173(2)
_cell_measurement_theta_max 16.4375
_cell_measurement_theta_min 2.735
_cell_volume 3201.3(18)
_computing_structure_refinement 'SHELXL-2014/6 (Sheldrick, 2014)'
_diffrn_ambient_temperature 173(2)
_diffrn_measured_fraction_theta_full 0.997
_diffrn_measured_fraction_theta_max 0.997
_diffrn_measurement_device_type 'Bruker APEX-II CCD'
_diffrn_measurement_method '\f and \w scans'
_diffrn_radiation_type MoK\a
_diffrn_radiation_wavelength 0.71073
_diffrn_reflns_av_R_equivalents 0.1691
_diffrn_reflns_av_unetI/netI 0.1697
_diffrn_reflns_Laue_measured_fraction_full 0.997
_diffrn_reflns_Laue_measured_fraction_max 0.997
_diffrn_reflns_limit_h_max 16
_diffrn_reflns_limit_h_min -16
_diffrn_reflns_limit_k_max 17
_diffrn_reflns_limit_k_min -14
_diffrn_reflns_limit_l_max 18
_diffrn_reflns_limit_l_min -18
_diffrn_reflns_number 18497
_diffrn_reflns_point_group_measured_fraction_full 0.998
_diffrn_reflns_point_group_measured_fraction_max 0.998
_diffrn_reflns_theta_full 24.994
_diffrn_reflns_theta_max 24.994
_diffrn_reflns_theta_min 2.627
_exptl_absorpt_coefficient_mu 0.277
_exptl_absorpt_correction_T_max 0.7455
_exptl_absorpt_correction_T_min 0.5506
_exptl_absorpt_correction_type multi-scan
_exptl_absorpt_process_details
;
SADABS-2016/2 (Bruker,2016/2) was used for absorption correction.
wR2(int) was 0.1011 before and 0.0904 after correction.
The Ratio of minimum to maximum transmission is 0.7386.
The \l/2 correction factor is Not present.
;
_exptl_crystal_colour colourless
_exptl_crystal_density_diffrn 1.355
_exptl_crystal_description block
_exptl_crystal_F_000 1360
_exptl_crystal_size_max 0.130
_exptl_crystal_size_mid 0.130
_exptl_crystal_size_min 0.100
_refine_diff_density_max 0.263
_refine_diff_density_min -0.350
_refine_diff_density_rms 0.068
_refine_ls_abs_structure_details
;
 Flack x determined using 1030 quotients [(I+)-(I-)]/[(I+)+(I-)]
 (Parsons, Flack and Wagner, Acta Cryst. B69 (2013) 249-259).
;
_refine_ls_abs_structure_Flack -0.08(6)
_refine_ls_extinction_coef 0.0036(12)
_refine_ls_extinction_expression Fc^*^=kFc[1+0.001xFc^2^\l^3^/sin(2\q)]^-1/4^
_refine_ls_extinction_method SHELXL
_refine_ls_goodness_of_fit_ref 1.013
_refine_ls_hydrogen_treatment constr
_refine_ls_matrix_type full
_refine_ls_number_parameters 428
_refine_ls_number_reflns 5646
_refine_ls_number_restraints 0
_refine_ls_restrained_S_all 1.013
_refine_ls_R_factor_all 0.1389
_refine_ls_R_factor_gt 0.0646
_refine_ls_shift/su_max 0.000
_refine_ls_shift/su_mean 0.000
_refine_ls_structure_factor_coef Fsqd
_refine_ls_weighting_details 'w=1/[\s^2^(Fo^2^)+(0.0266P)^2^] where P=(Fo^2^+2Fc^2^)/3'
_refine_ls_weighting_scheme calc
_refine_ls_wR_factor_gt 0.1149
_refine_ls_wR_factor_ref 0.1452
_reflns_Friedel_coverage 0.782
_reflns_Friedel_fraction_full 0.999
_reflns_Friedel_fraction_max 0.999
_reflns_number_gt 3324
_reflns_number_total 5646
_reflns_threshold_expression 'I > 2\s(I)'
_cod_data_source_file c8dt03313g2.cif
_cod_data_source_block l
_cod_depositor_comments 'Adding full bibliography for 7047505--7047511.cif.'
_cod_database_code 7047506
_shelx_space_group_comment
;
The symmetry employed for this shelxl refinement is uniquely defined
by the following loop, which should always be used as a source of
symmetry information in preference to the above space-group names.
They are only intended as comments.
;
_shelx_estimated_absorpt_t_min 0.965
_shelx_estimated_absorpt_t_max 0.973
_shelxl_version_number 2014/6

loop_
_space_group_symop_operation_xyz
'x, y, z'
'-x+1/2, -y, z+1/2'
'-x, y+1/2, -z+1/2'
'x+1/2, -y+1/2, -z'

loop_
_atom_site_label
_atom_site_type_symbol
_atom_site_fract_x
_atom_site_fract_y
_atom_site_fract_z
_atom_site_U_iso_or_equiv
_atom_site_adp_type
_atom_site_occupancy
_atom_site_site_symmetry_order
_atom_site_calc_flag
_atom_site_refinement_flags_posn
_atom_site_refinement_flags_adp
Sc1 Sc 0.26576(10) 0.69902(10) 0.34651(9) 0.0277(4) Uani 1 1 d . .
O1 O 0.3299(4) 0.7714(4) 0.2371(4) 0.0445(17) Uani 1 1 d . .
O2 O 0.1772(5) 0.7378(4) 0.2335(4) 0.0458(17) Uani 1 1 d . .
N5 N 0.3860(4) 0.5184(4) 0.3447(4) 0.0256(15) Uani 1 1 d . .
N9 N 0.1660(4) 0.8162(4) 0.4981(4) 0.0256(16) Uani 1 1 d . .
N3 N 0.2081(4) 0.4849(4) 0.3492(4) 0.0269(15) Uani 1 1 d . .
N6 N 0.3655(4) 0.7908(5) 0.4122(4) 0.0270(16) Uani 1 1 d . .
N1 N 0.2774(4) 0.6311(4) 0.4835(4) 0.0225(15) Uani 1 1 d . .
N2 N 0.1818(4) 0.5694(4) 0.3214(4) 0.0298(17) Uani 1 1 d . .
N7 N 0.3498(4) 0.8225(4) 0.4952(4) 0.0267(16) Uani 1 1 d . .
N4 N 0.3845(4) 0.6056(5) 0.3142(4) 0.0286(17) Uani 1 1 d . .
N8 N 0.1572(4) 0.7838(5) 0.4147(4) 0.0291(17) Uani 1 1 d . .
C23 C 0.3245(5) 0.3010(6) 0.3781(5) 0.0289(19) Uani 1 1 d . .
H23 H 0.2762 0.3028 0.3346 0.035 Uiso 1 1 calc R U
C8 C 0.1365(5) 0.4287(6) 0.3328(5) 0.032(2) Uani 1 1 d . .
H8 H 0.1368 0.3667 0.3472 0.038 Uiso 1 1 calc R U
C17 C 0.0827(5) 0.8518(6) 0.5223(6) 0.030(2) Uani 1 1 d . .
H17 H 0.0700 0.8768 0.5775 0.036 Uiso 1 1 calc R U
C22 C 0.3728(6) 0.2212(6) 0.3920(5) 0.035(2) Uani 1 1 d . .
H22 H 0.3571 0.1700 0.3582 0.043 Uiso 1 1 calc R U
C11 C 0.4619(5) 0.4765(6) 0.3077(5) 0.032(2) Uani 1 1 d . .
H11 H 0.4796 0.4156 0.3168 0.039 Uiso 1 1 calc R U
C16 C 0.0167(6) 0.8471(6) 0.4553(6) 0.035(2) Uani 1 1 d . .
H16 H -0.0477 0.8690 0.4541 0.042 Uiso 1 1 calc R U
C21 C 0.4438(6) 0.2147(6) 0.4543(6) 0.039(2) Uani 1 1 d . .
C10 C 0.5095(6) 0.5357(6) 0.2548(6) 0.033(2) Uani 1 1 d . .
H10 H 0.5660 0.5244 0.2218 0.040 Uiso 1 1 calc R U
C7 C 0.0621(5) 0.4719(6) 0.2924(6) 0.039(2) Uani 1 1 d . .
H7 H 0.0031 0.4471 0.2726 0.046 Uiso 1 1 calc R U
C29 C 0.3493(6) 0.8467(6) 0.7834(5) 0.036(2) Uani 1 1 d . .
H29 H 0.3887 0.8182 0.8254 0.044 Uiso 1 1 calc R U
C3 C 0.2247(5) 0.5464(5) 0.6357(4) 0.0266(19) Uani 1 1 d . .
H3 H 0.2033 0.5179 0.6870 0.032 Uiso 1 1 calc R U
C14 C 0.4225(5) 0.8769(6) 0.5184(6) 0.030(2) Uani 1 1 d . .
H14 H 0.4280 0.9062 0.5725 0.036 Uiso 1 1 calc R U
C30 C 0.3303(5) 0.8025(6) 0.7061(5) 0.0293(19) Uani 1 1 d . .
H30 H 0.3573 0.7446 0.6968 0.035 Uiso 1 1 calc R U
C12 C 0.4486(6) 0.8299(6) 0.3864(6) 0.034(2) Uani 1 1 d . .
H12 H 0.4768 0.8217 0.3311 0.041 Uiso 1 1 calc R U
C4 C 0.2546(5) 0.4968(5) 0.5652(4) 0.0305(19) Uani 1 1 d . .
H4 H 0.2577 0.4333 0.5693 0.037 Uiso 1 1 calc R U
C2 C 0.2267(5) 0.6373(5) 0.6291(5) 0.0264(19) Uani 1 1 d . .
H2 H 0.2070 0.6722 0.6773 0.032 Uiso 1 1 calc R U
C19 C 0.4156(6) 0.3697(6) 0.4871(6) 0.040(2) Uani 1 1 d . .
H19 H 0.4312 0.4204 0.5215 0.048 Uiso 1 1 calc R U
C5 C 0.2807(5) 0.5395(5) 0.4875(5) 0.0228(18) Uani 1 1 d . .
C20 C 0.4652(6) 0.2921(6) 0.5012(6) 0.045(2) Uani 1 1 d . .
H20 H 0.5148 0.2908 0.5434 0.054 Uiso 1 1 calc R U
C25 C 0.2716(5) 0.8413(5) 0.6404(5) 0.0291(19) Uani 1 1 d . .
C15 C 0.0662(5) 0.8035(6) 0.3907(6) 0.035(2) Uani 1 1 d . .
H15 H 0.0395 0.7890 0.3360 0.042 Uiso 1 1 calc R U
C18 C 0.3431(5) 0.3793(6) 0.4250(5) 0.029(2) Uani 1 1 d . .
C26 C 0.2404(5) 0.9283(5) 0.6573(5) 0.0325(18) Uani 1 1 d . .
H26 H 0.2047 0.9595 0.6144 0.039 Uiso 1 1 calc R U
C9 C 0.4582(6) 0.6150(6) 0.2594(6) 0.035(2) Uani 1 1 d . .
H9 H 0.4731 0.6682 0.2283 0.042 Uiso 1 1 calc R U
C6 C 0.0931(5) 0.5612(7) 0.2871(5) 0.037(2) Uani 1 1 d . .
H6 H 0.0567 0.6090 0.2628 0.044 Uiso 1 1 calc R U
C27 C 0.2603(6) 0.9718(6) 0.7366(5) 0.039(2) Uani 1 1 d . .
H27 H 0.2370 1.0310 0.7458 0.047 Uiso 1 1 calc R U
C13 C 0.4882(6) 0.8839(6) 0.4513(6) 0.040(2) Uani 1 1 d . .
H13 H 0.5464 0.9175 0.4497 0.048 Uiso 1 1 calc R U
C24 C 0.4977(8) 0.1285(7) 0.4713(7) 0.060(3) Uani 1 1 d . .
H22A H 0.4821 0.1067 0.5294 0.090 Uiso 1 1 calc R U
H22B H 0.5673 0.1394 0.4671 0.090 Uiso 1 1 calc R U
H22C H 0.4787 0.0832 0.4287 0.090 Uiso 1 1 calc R U
C1 C 0.2563(5) 0.6813(5) 0.5547(4) 0.0235(17) Uani 1 1 d . .
C28 C 0.3126(6) 0.9302(7) 0.8005(6) 0.042(2) Uani 1 1 d . .
C32 C 0.2517(8) 0.7717(6) 0.1970(5) 0.045(2) Uani 1 1 d . .
C33 C 0.2441(8) 0.8110(7) 0.1087(5) 0.062(3) Uani 1 1 d . .
H33A H 0.2984 0.8518 0.0988 0.093 Uiso 1 1 calc R U
H33B H 0.1834 0.8443 0.1036 0.093 Uiso 1 1 calc R U
H33C H 0.2455 0.7627 0.0658 0.093 Uiso 1 1 calc R U
C31 C 0.3266(8) 0.9748(7) 0.8866(6) 0.071(3) Uani 1 1 d . .
H31A H 0.3087 0.9329 0.9327 0.106 Uiso 1 1 calc R U
H31B H 0.2857 1.0284 0.8900 0.106 Uiso 1 1 calc R U
H31C H 0.3943 0.9922 0.8932 0.106 Uiso 1 1 calc R U
B2 B 0.2603(6) 0.7899(6) 0.5487(5) 0.0245(19) Uani 1 1 d . .
B1 B 0.3043(6) 0.4793(6) 0.4032(6) 0.022(2) Uani 1 1 d . .

loop_
_atom_site_aniso_label
_atom_site_aniso_U_11
_atom_site_aniso_U_22
_atom_site_aniso_U_33
_atom_site_aniso_U_23
_atom_site_aniso_U_13
_atom_site_aniso_U_12
Sc1 0.0331(8) 0.0295(9) 0.0204(7) 0.0020(8) -0.0004(7) 0.0031(7)
O1 0.052(4) 0.058(4) 0.024(3) 0.009(3) 0.001(3) -0.006(3)
O2 0.055(4) 0.051(4) 0.031(4) 0.009(3) -0.006(3) 0.008(3)
N5 0.034(4) 0.023(4) 0.020(4) -0.002(3) 0.001(3) 0.002(3)
N9 0.027(3) 0.029(4) 0.020(4) 0.003(3) 0.003(3) 0.002(3)
N3 0.030(4) 0.027(4) 0.023(4) -0.001(4) -0.002(3) 0.003(3)
N6 0.033(3) 0.030(4) 0.018(4) 0.000(4) 0.004(3) -0.002(3)
N1 0.021(3) 0.024(4) 0.022(3) -0.002(3) -0.002(3) 0.001(3)
N2 0.027(4) 0.037(5) 0.025(4) -0.004(4) -0.005(3) 0.002(3)
N7 0.030(3) 0.023(4) 0.027(4) 0.000(3) -0.001(3) -0.001(3)
N4 0.030(4) 0.031(4) 0.025(4) -0.001(3) 0.003(3) -0.002(3)
N8 0.025(4) 0.039(5) 0.023(4) 0.001(4) -0.005(3) 0.002(3)
C23 0.028(4) 0.033(5) 0.026(4) -0.003(4) -0.002(3) 0.003(4)
C8 0.032(4) 0.033(5) 0.030(5) -0.002(4) 0.004(4) -0.004(4)
C17 0.027(4) 0.033(5) 0.031(5) -0.002(4) 0.008(4) -0.002(4)
C22 0.047(5) 0.027(5) 0.032(5) 0.001(4) 0.007(4) 0.006(4)
C11 0.030(5) 0.032(5) 0.035(5) -0.007(5) -0.002(4) 0.008(4)
C16 0.026(4) 0.035(6) 0.044(6) -0.002(5) 0.004(4) 0.006(4)
C21 0.057(5) 0.033(6) 0.029(5) 0.001(5) -0.001(5) 0.014(5)
C10 0.025(4) 0.042(6) 0.033(5) -0.011(5) 0.007(4) -0.002(4)
C7 0.018(4) 0.054(7) 0.044(6) -0.002(5) -0.009(4) 0.000(4)
C29 0.048(5) 0.034(6) 0.027(5) -0.005(4) -0.009(4) -0.006(4)
C3 0.036(4) 0.030(5) 0.014(4) 0.002(4) -0.002(4) -0.005(4)
C14 0.031(4) 0.031(5) 0.027(5) -0.001(4) 0.004(4) -0.005(4)
C30 0.029(4) 0.031(5) 0.027(5) -0.002(4) 0.002(4) -0.003(4)
C12 0.035(4) 0.030(5) 0.036(5) 0.003(4) 0.019(4) -0.003(4)
C4 0.036(5) 0.027(4) 0.029(5) 0.003(4) -0.004(4) -0.005(4)
C2 0.025(4) 0.030(5) 0.024(5) -0.007(4) 0.002(4) -0.002(4)
C19 0.052(6) 0.034(6) 0.034(5) -0.011(5) -0.014(5) 0.006(5)
C5 0.019(4) 0.025(5) 0.024(4) -0.008(4) -0.006(3) -0.005(3)
C20 0.056(5) 0.042(6) 0.037(6) -0.001(5) -0.015(4) 0.019(5)
C25 0.028(4) 0.029(5) 0.030(4) 0.000(4) 0.008(4) -0.011(4)
C15 0.031(4) 0.039(6) 0.035(5) 0.006(5) -0.011(4) -0.002(4)
C18 0.028(4) 0.034(5) 0.023(5) 0.003(4) 0.001(4) -0.002(4)
C26 0.037(4) 0.025(4) 0.036(4) -0.006(4) 0.000(5) -0.001(4)
C9 0.032(5) 0.040(6) 0.033(5) 0.002(4) 0.007(4) -0.005(4)
C6 0.026(4) 0.050(7) 0.033(5) -0.003(5) -0.008(4) 0.008(4)
C27 0.044(5) 0.031(5) 0.043(5) -0.015(4) 0.017(5) -0.010(5)
C13 0.039(5) 0.025(5) 0.056(6) -0.004(5) 0.006(5) -0.008(4)
C24 0.097(8) 0.041(7) 0.042(6) -0.006(5) -0.014(6) 0.021(6)
C1 0.023(4) 0.033(5) 0.015(3) -0.001(4) -0.002(4) -0.002(4)
C28 0.052(6) 0.045(6) 0.029(5) -0.010(5) 0.003(5) -0.020(5)
C32 0.068(7) 0.038(6) 0.029(5) 0.005(4) 0.001(6) 0.007(5)
C33 0.100(8) 0.061(7) 0.025(4) 0.013(5) -0.004(6) -0.004(7)
C31 0.106(8) 0.060(8) 0.047(6) -0.029(6) -0.002(6) -0.024(7)
B2 0.022(4) 0.028(5) 0.023(4) 0.001(4) -0.001(4) -0.002(4)
B1 0.024(5) 0.020(5) 0.023(5) -0.001(4) -0.007(4) -0.006(4)

loop_
_atom_type_symbol
_atom_type_description
_atom_type_scat_dispersion_real
_atom_type_scat_dispersion_imag
_atom_type_scat_source
C C 0.0033 0.0016 'International Tables Vol C Tables 4.2.6.8 and 6.1.1.4'
H H 0.0000 0.0000 'International Tables Vol C Tables 4.2.6.8 and 6.1.1.4'
B B 0.0013 0.0007 'International Tables Vol C Tables 4.2.6.8 and 6.1.1.4'
N N 0.0061 0.0033 'International Tables Vol C Tables 4.2.6.8 and 6.1.1.4'
O O 0.0106 0.0060 'International Tables Vol C Tables 4.2.6.8 and 6.1.1.4'
Sc Sc 0.2519 0.3716 'International Tables Vol C Tables 4.2.6.8 and 6.1.1.4'

loop_
_geom_angle_atom_site_label_1
_geom_angle_atom_site_label_2
_geom_angle_atom_site_label_3
_geom_angle
N6 Sc1 O1 78.3(2)
N6 Sc1 N4 91.6(2)
O1 Sc1 N4 80.4(2)
N6 Sc1 O2 123.6(3)
O1 Sc1 O2 59.1(2)
N4 Sc1 O2 113.4(2)
N6 Sc1 N8 81.5(2)
O1 Sc1 N8 111.2(3)
N4 Sc1 N8 164.8(2)
O2 Sc1 N8 81.6(2)
N6 Sc1 N2 157.7(2)
O1 Sc1 N2 119.2(2)
N4 Sc1 N2 79.0(2)
O2 Sc1 N2 78.7(2)
N8 Sc1 N2 102.4(2)
N6 Sc1 N1 78.9(2)
O1 Sc1 N1 151.4(2)
N4 Sc1 N1 83.3(2)
O2 Sc1 N1 149.5(2)
N8 Sc1 N1 82.1(2)
N2 Sc1 N1 79.9(2)
N6 Sc1 C32 101.8(3)
O1 Sc1 C32 29.1(3)
N4 Sc1 C32 96.7(3)
O2 Sc1 C32 29.9(3)
N8 Sc1 C32 98.0(3)
N2 Sc1 C32 99.4(3)
N1 Sc1 C32 179.4(3)
C32 O1 Sc1 92.0(5)
C32 O2 Sc1 90.3(5)
C11 N5 N4 107.5(6)
C11 N5 B1 129.6(7)
N4 N5 B1 122.6(6)
C17 N9 N8 109.1(6)
C17 N9 B2 132.9(7)
N8 N9 B2 116.9(6)
C8 N3 N2 108.6(6)
C8 N3 B1 134.6(7)
N2 N3 B1 116.0(6)
C12 N6 N7 105.1(6)
C12 N6 Sc1 131.9(5)
N7 N6 Sc1 122.9(4)
C1 N1 C5 121.1(6)
C1 N1 Sc1 118.6(5)
C5 N1 Sc1 118.2(5)
C6 N2 N3 106.4(7)
C6 N2 Sc1 127.5(6)
N3 N2 Sc1 125.6(4)
C14 N7 N6 109.6(6)
C14 N7 B2 129.7(7)
N6 N7 B2 120.6(6)
C9 N4 N5 107.7(6)
C9 N4 Sc1 130.3(6)
N5 N4 Sc1 121.6(4)
C15 N8 N9 105.3(6)
C15 N8 Sc1 128.6(6)
N9 N8 Sc1 125.4(4)
C22 C23 C18 123.2(7)
C22 C23 H23 118.4
C18 C23 H23 118.4
N3 C8 C7 110.8(8)
N3 C8 H8 124.6
C7 C8 H8 124.6
N9 C17 C16 110.0(7)
N9 C17 H17 125.0
C16 C17 H17 125.0
C21 C22 C23 121.0(9)
C21 C22 H22 119.5
C23 C22 H22 119.5
N5 C11 C10 109.3(7)
N5 C11 H11 125.3
C10 C11 H11 125.3
C15 C16 C17 103.9(7)
C15 C16 H16 128.0
C17 C16 H16 128.0
C22 C21 C20 117.2(8)
C22 C21 C24 122.4(9)
C20 C21 C24 120.4(8)
C11 C10 C9 105.8(7)
C11 C10 H10 127.1
C9 C10 H10 127.1
C8 C7 C6 104.1(7)
C8 C7 H7 128.0
C6 C7 H7 128.0
C28 C29 C30 121.7(8)
C28 C29 H29 119.1
C30 C29 H29 119.1
C2 C3 C4 117.9(7)
C2 C3 H3 121.1
C4 C3 H3 121.1
N7 C14 C13 109.8(8)
N7 C14 H14 125.1
C13 C14 H14 125.1
C29 C30 C25 122.0(8)
C29 C30 H30 119.0
C25 C30 H30 119.0
N6 C12 C13 111.7(7)
N6 C12 H12 124.2
C13 C12 H12 124.2
C3 C4 C5 120.7(7)
C3 C4 H4 119.6
C5 C4 H4 119.6
C3 C2 C1 122.6(7)
C3 C2 H2 118.7
C1 C2 H2 118.7
C20 C19 C18 124.1(8)
C20 C19 H19 118.0
C18 C19 H19 118.0
N1 C5 C4 118.7(7)
N1 C5 B1 121.6(7)
C4 C5 B1 119.5(7)
C19 C20 C21 120.6(8)
C19 C20 H20 119.7
C21 C20 H20 119.7
C26 C25 C30 114.9(7)
C26 C25 B2 125.1(7)
C30 C25 B2 119.3(7)
N8 C15 C16 111.6(7)
N8 C15 H15 124.2
C16 C15 H15 124.2
C19 C18 C23 113.9(7)
C19 C18 B1 118.5(7)
C23 C18 B1 126.6(7)
C25 C26 C27 121.9(8)
C25 C26 H26 119.1
C27 C26 H26 119.1
N4 C9 C10 109.7(8)
N4 C9 H9 125.2
C10 C9 H9 125.2
N2 C6 C7 110.0(8)
N2 C6 H6 125.0
C7 C6 H6 125.0
C28 C27 C26 121.5(8)
C28 C27 H27 119.2
C26 C27 H27 119.2
C14 C13 C12 103.8(7)
C14 C13 H13 128.1
C12 C13 H13 128.1
C21 C24 H22A 109.5
C21 C24 H22B 109.5
H22A C24 H22B 109.5
C21 C24 H22C 109.5
H22A C24 H22C 109.5
H22B C24 H22C 109.5
N1 C1 C2 118.5(7)
N1 C1 B2 119.5(6)
C2 C1 B2 121.9(6)
C29 C28 C27 117.7(8)
C29 C28 C31 121.7(9)
C27 C28 C31 120.5(9)
O1 C32 O2 118.5(7)
O1 C32 C33 121.3(10)
O2 C32 C33 120.2(9)
O1 C32 Sc1 58.8(4)
O2 C32 Sc1 59.7(4)
C33 C32 Sc1 178.1(6)
C32 C33 H33A 109.5
C32 C33 H33B 109.5
H33A C33 H33B 109.5
C32 C33 H33C 109.5
H33A C33 H33C 109.5
H33B C33 H33C 109.5
C28 C31 H31A 109.5
C28 C31 H31B 109.5
H31A C31 H31B 109.5
C28 C31 H31C 109.5
H31A C31 H31C 109.5
H31B C31 H31C 109.5
N7 B2 N9 108.4(5)
N7 B2 C25 104.0(6)
N9 B2 C25 113.6(6)
N7 B2 C1 111.4(6)
N9 B2 C1 104.4(6)
C25 B2 C1 115.1(6)
N5 B1 N3 106.5(6)
N5 B1 C18 103.0(6)
N3 B1 C18 116.2(6)
N5 B1 C5 114.1(6)
N3 B1 C5 103.2(6)
C18 B1 C5 114.1(7)

loop_
_geom_bond_atom_site_label_1
_geom_bond_atom_site_label_2
_geom_bond_distance
Sc1 N6 2.194(7)
Sc1 O1 2.198(6)
Sc1 N4 2.213(7)
Sc1 O2 2.216(6)
Sc1 N8 2.231(7)
Sc1 N2 2.287(7)
Sc1 N1 2.358(6)
Sc1 C32 2.566(8)
O1 C32 1.250(11)
O2 C32 1.281(11)
N5 C11 1.352(9)
N5 N4 1.382(8)
N5 B1 1.563(10)
N9 C17 1.326(9)
N9 N8 1.385(8)
N9 B2 1.574(10)
N3 C8 1.323(9)
N3 N2 1.380(8)
N3 B1 1.576(10)
N6 C12 1.352(9)
N6 N7 1.389(8)
N1 C1 1.366(9)
N1 C5 1.366(9)
N2 C6 1.346(9)
N7 C14 1.342(9)
N7 B2 1.569(10)
N4 C9 1.337(10)
N8 C15 1.347(9)
C23 C22 1.382(11)
C23 C18 1.398(11)
C23 H23 0.9500
C8 C7 1.367(11)
C8 H8 0.9500
C17 C16 1.387(12)
C17 H17 0.9500
C22 C21 1.382(12)
C22 H22 0.9500
C11 C10 1.373(11)
C11 H11 0.9500
C16 C15 1.376(11)
C16 H16 0.9500
C21 C20 1.397(12)
C21 C24 1.509(12)
C10 C9 1.381(11)
C10 H10 0.9500
C7 C6 1.400(13)
C7 H7 0.9500
C29 C28 1.369(12)
C29 C30 1.393(10)
C29 H29 0.9500
C3 C2 1.357(10)
C3 C4 1.383(10)
C3 H3 0.9500
C14 C13 1.386(12)
C14 H14 0.9500
C30 C25 1.427(10)
C30 H30 0.9500
C12 C13 1.400(12)
C12 H12 0.9500
C4 C5 1.410(10)
C4 H4 0.9500
C2 C1 1.388(9)
C2 H2 0.9500
C19 C20 1.362(12)
C19 C18 1.398(11)
C19 H19 0.9500
C5 B1 1.620(11)
C20 H20 0.9500
C25 C26 1.391(10)
C25 B2 1.622(11)
C15 H15 0.9500
C18 B1 1.619(12)
C26 C27 1.417(10)
C26 H26 0.9500
C9 H9 0.9500
C6 H6 0.9500
C27 C28 1.375(12)
C27 H27 0.9500
C13 H13 0.9500
C24 H22A 0.9800
C24 H22B 0.9800
C24 H22C 0.9800
C1 B2 1.622(11)
C28 C31 1.503(12)
C32 C33 1.492(11)
C33 H33A 0.9800
C33 H33B 0.9800
C33 H33C 0.9800
C31 H31A 0.9800
C31 H31B 0.9800
C31 H31C 0.9800
